data_2022937
loop_
_publ_author_name
'Mammadova, Gunay Z.'
'Yakovleva, Elizaveta D.'
'Erokhin, Pavel P.'
'Grigoriev, Mikhail S.'
'Atio\(glu, Zeliha'
'Azizova, Asmet N.'
'Akkurt, Mehmet'
'Bhattarai, Ajaya'

_publ_section_title
;
 Crystal structure and Hirshfeld surface analysis of
 10-hydroxy-2-(4-methoxyphenyl)-3-oxo-2,3,3a,4,10,10a-hexahydro-1H-9-thia-2-azacyclopenta[b]fluorene-4-carboxylic
 acid dimethyl sulfoxide-d 6 monosolvate
;
_journal_coeditor_code TX2077
_journal_issue 12
_journal_name_full 'Acta Crystallographica Section E Crystallographic Communications'
_journal_page_first 1127
_journal_page_last 1131
_journal_paper_doi 10.1107/S2056989023009635
_journal_volume 79
_journal_year 2023
_chemical_formula_iupac 'C22 H19 N O5 S, C2 D6 O S'
_chemical_formula_moiety 'C22 H19 N O5 S, C2 D6 O S'
_chemical_formula_sum 'C24 H19 D6 N O6 S2'
_chemical_formula_weight 493.61
_chemical_name_systematic
;10-Hydroxy-2-(4-methoxyphenyl)-3-oxo-2,3,3a,4,10,10a-hexahydro-1<i>H</i>-9-thia-2-azacyclopenta[<i>b</i>]fluorene-4-carboxylic acid dimethyl
sulfoxide-<i>d</i>~6~ monosolvate
;
_space_group_crystal_system monoclinic
_space_group_IT_number 14
_space_group_name_Hall '-P 2ybc'
_space_group_name_H-M_alt 'P 1 21/c 1'
_atom_sites_solution_hydrogens geom
_audit_creation_method SHELXL-2018/3
_cell_angle_alpha 90
_cell_angle_beta 93.7710(10)
_cell_angle_gamma 90
_cell_formula_units_Z 4
_cell_length_a 16.3178(4)
_cell_length_b 9.2747(2)
_cell_length_c 14.8720(4)
_cell_measurement_reflns_used 9765
_cell_measurement_temperature 100(2)
_cell_measurement_theta_max 30.13
_cell_measurement_theta_min 2.59
_cell_volume 2245.90(10)
_computing_cell_refinement
;
SAINT (Bruker, 2008)
;
_computing_data_collection
;
APEX4 (Bruker, 2008)
;
_computing_data_reduction
;
SAINT (Bruker, 2008)
;
_computing_molecular_graphics
;
ORTEP-3 for Windows (Farrugia, 2012)
;
_computing_publication_material
;
PLATON (Spek, 2020)
;
_computing_structure_refinement
;
<i>SHELXL2016/6</i> (Sheldrick, 2015b
;
_computing_structure_solution
;
<i>SHELXT2016/6</i> (Sheldrick, 2015a)
;
_diffrn_ambient_temperature 100(2)
_diffrn_measured_fraction_theta_full 0.995
_diffrn_measured_fraction_theta_max 0.997
_diffrn_measurement_device_type 'Bruker Kappa APEXII area-detector diffractometer'
_diffrn_measurement_method '\f and \w scans'
_diffrn_radiation_type MoK\a
_diffrn_radiation_wavelength 0.71073
_diffrn_reflns_av_R_equivalents 0.0316
_diffrn_reflns_av_unetI/netI 0.0172
_diffrn_reflns_limit_h_max 22
_diffrn_reflns_limit_h_min -22
_diffrn_reflns_limit_k_max 13
_diffrn_reflns_limit_k_min -13
_diffrn_reflns_limit_l_max 20
_diffrn_reflns_limit_l_min -20
_diffrn_reflns_number 69078
_diffrn_reflns_theta_full 25.242
_diffrn_reflns_theta_max 29.999
_diffrn_reflns_theta_min 4.211
_exptl_absorpt_coefficient_mu 0.280
_exptl_absorpt_correction_T_max 0.941
_exptl_absorpt_correction_T_min 0.847
_exptl_absorpt_correction_type multi-scan
_exptl_absorpt_process_details
;
(SADABS; Krause <i>et al.</i>,  2015)
;
_exptl_crystal_colour colourless
_exptl_crystal_density_diffrn 1.460
_exptl_crystal_description fragment
_exptl_crystal_F_000 1024
_exptl_crystal_size_max 0.400
_exptl_crystal_size_mid 0.280
_exptl_crystal_size_min 0.220
_refine_diff_density_max 0.537
_refine_diff_density_min -0.467
_refine_ls_extinction_method none
_refine_ls_goodness_of_fit_ref 1.123
_refine_ls_hydrogen_treatment constr
_refine_ls_matrix_type full
_refine_ls_number_parameters 324
_refine_ls_number_reflns 6531
_refine_ls_number_restraints 15
_refine_ls_restrained_S_all 1.124
_refine_ls_R_factor_all 0.0586
_refine_ls_R_factor_gt 0.0492
_refine_ls_shift/su_max 0.001
_refine_ls_shift/su_mean 0.000
_refine_ls_structure_factor_coef Fsqd
_refine_ls_weighting_details 'w=1/[\s^2^(Fo^2^)+(0.0518P)^2^+1.8241P] where P=(Fo^2^+2Fc^2^)/3'
_refine_ls_weighting_scheme calc
_refine_ls_wR_factor_gt 0.1233
_refine_ls_wR_factor_ref 0.1292
_reflns_number_gt 5693
_reflns_number_total 6531
_reflns_threshold_expression 'I > 2\s(I)'
_cod_data_source_file tx2077sup1.cif
_cod_data_source_block I
_cod_depositor_comments 'Adding full bibliography for 2022937.cif.'
_cod_original_cell_volume 2245.89(10)
_cod_original_sg_symbol_H-M 'P 21/c'
_cod_database_code 2022937
_cod_database_fobs_code 2022937
_shelx_space_group_comment
;
The symmetry employed for this shelxl refinement is uniquely defined
by the following loop, which should always be used as a source of
symmetry information in preference to the above space-group names.
They are only intended as comments.
;
_shelx_estimated_absorpt_t_min 0.896
_shelx_estimated_absorpt_t_max 0.941

loop_
_space_group_symop_operation_xyz
'x, y, z'
'-x, y+1/2, -z+1/2'
'-x, -y, -z'
'x, -y-1/2, z-1/2'

loop_
_atom_site_type_symbol
_atom_site_label
_atom_site_fract_x
_atom_site_fract_y
_atom_site_fract_z
_atom_site_U_iso_or_equiv
_atom_site_adp_type
_atom_site_calc_flag
_atom_site_occupancy
_atom_site_disorder_assembly
_atom_site_disorder_group
S S1A 0.06873(3) 0.67027(5) 0.20351(4) 0.03201(16) Uani d 0.8903(18) A 1
S S1B -0.0094(3) 0.7350(5) 0.2022(3) 0.0386(13) Uiso d 0.1097(18) A 2
S S5 0.21789(3) 1.16195(5) 0.65744(3) 0.03355(13) Uani d 1 . .
O O1 0.36715(8) 0.72156(13) 0.33936(8) 0.0253(3) Uani d 1 . .
O O2 0.14801(9) 0.83115(17) 0.39946(10) 0.0367(3) Uani d 1 . .
O O3 0.20598(9) 0.93552(15) 0.28380(8) 0.0338(3) Uani d 1 . .
H H3 0.165707 0.899140 0.253855 0.041 Uiso calc 1 . .
O O4 0.47133(8) 0.05607(13) 0.38739(8) 0.0275(3) Uani d 1 . .
O O5A 0.25163(15) 0.8579(2) 0.70428(13) 0.0338(6) Uani d 0.637(4) B 1
H H5A 0.283755 0.813423 0.741012 0.041 Uiso calc 0.637(4) B 1
O O5B 0.3604(2) 0.9025(4) 0.6728(2) 0.0282(9) Uani d 0.363(4) B 2
H H5B 0.358402 0.867406 0.724666 0.034 Uiso calc 0.363(4) B 2
O O6A 0.08659(10) 0.82728(16) 0.18542(11) 0.0337(4) Uani d 0.8903(18) A 1
O O6B 0.0447(10) 0.8676(13) 0.2106(10) 0.044(3) Uiso d 0.1097(18) A 2
N N2 0.35684(8) 0.60178(14) 0.47516(9) 0.0193(3) Uani d 1 . .
C C1 0.35193(10) 0.71814(17) 0.41916(10) 0.0193(3) Uani d 1 . .
C C3A 0.29022(10) 0.77925(18) 0.55483(10) 0.0218(3) Uani d 1 . .
H H3AA 0.232017 0.752657 0.536985 0.026 Uiso calc 1 B 1
C C3 0.34047(11) 0.64061(18) 0.56878(10) 0.0231(3) Uani d 1 . .
H H3A 0.392113 0.658285 0.605867 0.028 Uiso calc 1 . .
H H3B 0.308591 0.564525 0.597492 0.028 Uiso calc 1 . .
C C4B 0.29054(12) 0.8898(2) 0.63036(11) 0.0302(4) Uani d 0.637(4) B 1
H H4A 0.349158 0.910797 0.649808 0.036 Uiso calc 0.637(4) B 1
C C4C 0.29054(12) 0.8898(2) 0.63036(11) 0.0302(4) Uani d 0.363(4) B 2
H H4B 0.251734 0.853878 0.674610 0.036 Uiso calc 0.363(4) B 2
C C4A 0.25370(11) 1.02578(19) 0.58966(11) 0.0258(3) Uani d 1 . .
C C5A 0.19138(11) 1.26951(19) 0.56388(11) 0.0264(3) Uani d 1 . .
C C6 0.15675(13) 1.4072(2) 0.56345(14) 0.0338(4) Uani d 1 . .
H H6A 0.143922 1.452519 0.618055 0.041 Uiso calc 1 . .
C C7 0.14169(12) 1.4755(2) 0.48199(14) 0.0331(4) Uani d 1 . .
H H7A 0.117404 1.568665 0.480419 0.040 Uiso calc 1 . .
C C8 0.16150(12) 1.41029(19) 0.40123(13) 0.0295(4) Uani d 1 . .
H H8A 0.151707 1.460284 0.345810 0.035 Uiso calc 1 . .
C C9B 0.24595(10) 1.06021(17) 0.50055(10) 0.0204(3) Uani d 1 . .
C C9A 0.21054(10) 1.20072(17) 0.48381(11) 0.0213(3) Uani d 1 . .
C C9 0.19531(10) 1.27320(18) 0.40184(11) 0.0238(3) Uani d 1 . .
H H9A 0.208082 1.228670 0.346961 0.029 Uiso calc 1 . .
C C10A 0.32805(9) 0.84675(16) 0.47404(10) 0.0187(3) Uani d 1 . .
H H10A 0.380248 0.894315 0.497193 0.022 Uiso calc 1 . .
C C10 0.27474(9) 0.96355(16) 0.42751(10) 0.0184(3) Uani d 1 . .
H H10B 0.309492 1.021507 0.387981 0.022 Uiso calc 1 . .
C C11 0.20217(10) 0.90191(17) 0.36979(11) 0.0216(3) Uani d 1 . .
C C12 0.38481(9) 0.46286(16) 0.45148(10) 0.0189(3) Uani d 1 . .
C C13 0.42078(10) 0.37136(18) 0.51699(11) 0.0218(3) Uani d 1 . .
H H13A 0.426719 0.402232 0.577975 0.026 Uiso calc 1 . .
C C14 0.44797(10) 0.23566(18) 0.49391(11) 0.0224(3) Uani d 1 . .
H H14A 0.471177 0.173102 0.539320 0.027 Uiso calc 1 . .
C C15 0.44140(10) 0.19057(16) 0.40438(11) 0.0206(3) Uani d 1 . .
C C16 0.40420(10) 0.28012(17) 0.33900(11) 0.0227(3) Uani d 1 . .
H H16A 0.398353 0.249190 0.278021 0.027 Uiso calc 1 . .
C C17 0.37553(10) 0.41479(17) 0.36268(10) 0.0214(3) Uani d 1 . .
H H17A 0.349271 0.474921 0.317799 0.026 Uiso calc 1 . .
C C18 0.46796(13) 0.0111(2) 0.29506(13) 0.0319(4) Uani d 1 . .
H H18A 0.490909 -0.086181 0.291209 0.048 Uiso calc 1 . .
H H18B 0.410733 0.010725 0.270532 0.048 Uiso calc 1 . .
H H18C 0.499947 0.078007 0.260286 0.048 Uiso calc 1 . .
C C19A 0.02185(17) 0.6061(3) 0.0999(2) 0.0471(7) Uani d 0.8903(18) A 1
D D19A 0.008139 0.503811 0.105923 0.071 Uiso calc 0.8903(18) A 1
D D19B -0.028387 0.661165 0.084572 0.071 Uiso calc 0.8903(18) A 1
D D19C 0.059929 0.617892 0.052192 0.071 Uiso calc 0.8903(18) A 1
C C20A -0.01808(16) 0.6679(3) 0.26878(19) 0.0470(6) Uani d 0.8903(18) A 1
D D20A -0.032251 0.567942 0.282401 0.070 Uiso calc 0.8903(18) A 1
D D20B -0.005525 0.720540 0.325154 0.070 Uiso calc 0.8903(18) A 1
D D20C -0.064553 0.713967 0.234952 0.070 Uiso calc 0.8903(18) A 1
C C19B 0.0423(13) 0.6018(18) 0.2686(12) 0.049(4) Uiso d 0.1097(18) A 2
D D19D 0.010074 0.512543 0.265939 0.074 Uiso calc 0.1097(18) A 2
D D19E 0.096287 0.583660 0.245646 0.074 Uiso calc 0.1097(18) A 2
D D19F 0.049335 0.635024 0.331200 0.074 Uiso calc 0.1097(18) A 2
C C20B 0.0041(16) 0.666(2) 0.0930(9) 0.049(4) Uiso d 0.1097(18) A 2
D D20D -0.029537 0.579159 0.082990 0.074 Uiso calc 0.1097(18) A 2
D D20E -0.012775 0.738825 0.047762 0.074 Uiso calc 0.1097(18) A 2
D D20F 0.062047 0.641717 0.087819 0.074 Uiso calc 0.1097(18) A 2

loop_
_atom_site_aniso_label
_atom_site_aniso_U_11
_atom_site_aniso_U_22
_atom_site_aniso_U_33
_atom_site_aniso_U_12
_atom_site_aniso_U_13
_atom_site_aniso_U_23
S1A 0.0229(2) 0.0222(2) 0.0503(3) -0.00093(17) -0.0028(2) 0.0081(2)
S5 0.0489(3) 0.0338(2) 0.01792(19) 0.0139(2) 0.00149(17) -0.00626(16)
O1 0.0395(7) 0.0201(5) 0.0168(5) 0.0014(5) 0.0053(5) -0.0001(4)
O2 0.0332(7) 0.0444(8) 0.0314(7) -0.0135(6) -0.0070(6) 0.0084(6)
O3 0.0458(8) 0.0352(7) 0.0188(6) -0.0119(6) -0.0097(5) 0.0031(5)
O4 0.0368(7) 0.0202(6) 0.0260(6) 0.0073(5) 0.0066(5) 0.0023(4)
O5A 0.0472(13) 0.0372(12) 0.0179(9) 0.0081(9) 0.0094(8) 0.0081(8)
O5B 0.0288(18) 0.036(2) 0.0193(16) -0.0038(14) -0.0041(12) -0.0009(13)
O6A 0.0408(9) 0.0232(7) 0.0346(8) -0.0094(6) -0.0158(7) 0.0074(6)
N2 0.0236(6) 0.0192(6) 0.0149(5) 0.0026(5) -0.0004(5) 0.0004(5)
C1 0.0218(7) 0.0183(7) 0.0174(6) 0.0003(5) -0.0009(5) -0.0003(5)
C3A 0.0264(7) 0.0258(7) 0.0131(6) 0.0056(6) 0.0004(5) 0.0014(5)
C3 0.0288(8) 0.0258(8) 0.0146(6) 0.0067(6) 0.0007(6) 0.0018(6)
C4B 0.0406(10) 0.0370(9) 0.0127(7) 0.0155(8) -0.0008(6) -0.0016(6)
C4C 0.0406(10) 0.0370(9) 0.0127(7) 0.0155(8) -0.0008(6) -0.0016(6)
C4A 0.0320(8) 0.0278(8) 0.0172(7) 0.0080(7) -0.0010(6) -0.0045(6)
C5A 0.0312(8) 0.0256(8) 0.0222(7) 0.0038(7) 0.0006(6) -0.0037(6)
C6 0.0391(10) 0.0281(9) 0.0345(10) 0.0060(8) 0.0054(8) -0.0086(7)
C7 0.0355(9) 0.0217(8) 0.0424(11) 0.0042(7) 0.0044(8) -0.0021(7)
C8 0.0324(9) 0.0221(8) 0.0337(9) 0.0021(7) 0.0005(7) 0.0032(7)
C9B 0.0212(7) 0.0220(7) 0.0179(7) 0.0023(6) -0.0005(5) -0.0041(5)
C9A 0.0196(7) 0.0221(7) 0.0218(7) 0.0002(5) -0.0009(5) -0.0037(6)
C9 0.0249(7) 0.0215(7) 0.0249(8) 0.0006(6) 0.0014(6) -0.0008(6)
C10A 0.0212(7) 0.0193(7) 0.0153(6) 0.0022(5) -0.0004(5) -0.0011(5)
C10 0.0213(7) 0.0192(7) 0.0144(6) 0.0011(5) -0.0015(5) -0.0012(5)
C11 0.0248(7) 0.0186(7) 0.0205(7) 0.0014(6) -0.0047(6) -0.0001(5)
C12 0.0187(6) 0.0182(7) 0.0196(7) 0.0002(5) -0.0009(5) 0.0014(5)
C13 0.0233(7) 0.0239(7) 0.0177(7) 0.0020(6) -0.0023(5) 0.0015(6)
C14 0.0217(7) 0.0228(7) 0.0224(7) 0.0036(6) -0.0015(6) 0.0049(6)
C15 0.0197(7) 0.0176(7) 0.0248(7) 0.0006(5) 0.0033(6) 0.0018(6)
C16 0.0289(8) 0.0196(7) 0.0195(7) -0.0010(6) 0.0013(6) 0.0004(6)
C17 0.0261(7) 0.0186(7) 0.0188(7) 0.0000(6) -0.0026(6) 0.0018(5)
C18 0.0453(11) 0.0226(8) 0.0289(9) 0.0050(7) 0.0111(8) -0.0007(7)
C19A 0.0414(14) 0.0399(14) 0.0605(17) -0.0108(11) 0.0066(12) -0.0198(12)
C20A 0.0358(12) 0.0560(16) 0.0497(15) -0.0034(11) 0.0075(11) 0.0072(12)

loop_
_atom_type_symbol
_atom_type_description
_atom_type_scat_dispersion_real
_atom_type_scat_dispersion_imag
_atom_type_scat_source
C C 0.0033 0.0016 'International Tables Vol C Tables 4.2.6.8 and 6.1.1.4'
H H 0.0000 0.0000 'International Tables Vol C Tables 4.2.6.8 and 6.1.1.4'
D D 0.0000 0.0000 'International Tables Vol C Tables 4.2.6.8 and 6.1.1.4'
N N 0.0061 0.0033 'International Tables Vol C Tables 4.2.6.8 and 6.1.1.4'
O O 0.0106 0.0060 'International Tables Vol C Tables 4.2.6.8 and 6.1.1.4'
S S 0.1246 0.1234 'International Tables Vol C Tables 4.2.6.8 and 6.1.1.4'

loop_
_geom_angle_atom_site_label_1
_geom_angle_atom_site_label_2
_geom_angle_atom_site_label_3
_geom_angle_site_symmetry_1
_geom_angle_site_symmetry_3
_geom_angle
_geom_angle_publ_flag
O6A S1A C20A . . 106.26(13) ?
O6A S1A C19A . . 104.20(12) ?
C20A S1A C19A . . 99.03(13) ?
O6B S1B C19B . . 105.6(8) ?
O6B S1B C20B . . 105.2(8) ?
C19B S1B C20B . . 100.2(9) ?
C4A S5 C5A . . 91.61(8) ?
C11 O3 H3 . . 109.5 ?
C15 O4 C18 . . 116.77(13) ?
C4B O5A H5A . . 109.5 ?
C4C O5B H5B . . 109.5 ?
C1 N2 C12 . . 125.06(13) ?
C1 N2 C3 . . 112.06(13) ?
C12 N2 C3 . . 122.38(13) ?
O1 C1 N2 . . 127.11(15) ?
O1 C1 C10A . . 125.25(14) ?
N2 C1 C10A . . 107.58(13) ?
C4C C3A C10A . . 108.91(14) ?
C4B C3A C10A . . 108.91(14) ?
C4C C3A C3 . . 119.35(13) ?
C4B C3A C3 . . 119.35(13) ?
C10A C3A C3 . . 102.18(12) ?
C4B C3A H3AA . . 108.6 ?
C10A C3A H3AA . . 108.6 ?
C3 C3A H3AA . . 108.6 ?
N2 C3 C3A . . 101.83(12) ?
N2 C3 H3A . . 111.4 ?
C3A C3 H3A . . 111.4 ?
N2 C3 H3B . . 111.4 ?
C3A C3 H3B . . 111.4 ?
H3A C3 H3B . . 109.3 ?
O5A C4B C4A . . 108.46(16) ?
O5A C4B C3A . . 118.61(19) ?
C4A C4B C3A . . 106.60(13) ?
O5A C4B H4A . . 107.6 ?
C4A C4B H4A . . 107.6 ?
C3A C4B H4A . . 107.6 ?
O5B C4C C4A . . 116.3(2) ?
O5B C4C C3A . . 112.9(2) ?
C4A C4C C3A . . 106.60(13) ?
O5B C4C H4B . . 106.9 ?
C4A C4C H4B . . 106.9 ?
C3A C4C H4B . . 106.9 ?
C9B C4A C4C . . 126.63(15) ?
C9B C4A C4B . . 126.63(15) ?
C9B C4A S5 . . 112.36(13) ?
C4C C4A S5 . . 120.99(12) ?
C4B C4A S5 . . 120.99(12) ?
C6 C5A C9A . . 121.61(17) ?
C6 C5A S5 . . 127.31(14) ?
C9A C5A S5 . . 111.07(13) ?
C7 C6 C5A . . 118.33(17) ?
C7 C6 H6A . . 120.8 ?
C5A C6 H6A . . 120.8 ?
C6 C7 C8 . . 121.20(17) ?
C6 C7 H7A . . 119.4 ?
C8 C7 H7A . . 119.4 ?
C9 C8 C7 . . 120.31(17) ?
C9 C8 H8A . . 119.8 ?
C7 C8 H8A . . 119.8 ?
C4A C9B C9A . . 113.02(14) ?
C4A C9B C10 . . 123.29(14) ?
C9A C9B C10 . . 123.65(14) ?
C9 C9A C5A . . 118.92(15) ?
C9 C9A C9B . . 129.13(15) ?
C5A C9A C9B . . 111.94(15) ?
C8 C9 C9A . . 119.61(16) ?
C8 C9 H9A . . 120.2 ?
C9A C9 H9A . . 120.2 ?
C1 C10A C3A . . 103.55(12) ?
C1 C10A C10 . . 118.36(12) ?
C3A C10A C10 . . 113.66(13) ?
C1 C10A H10A . . 106.9 ?
C3A C10A H10A . . 106.9 ?
C10 C10A H10A . . 106.9 ?
C9B C10 C10A . . 106.90(12) ?
C9B C10 C11 . . 111.15(13) ?
C10A C10 C11 . . 112.76(13) ?
C9B C10 H10B . . 108.6 ?
C10A C10 H10B . . 108.6 ?
C11 C10 H10B . . 108.6 ?
O2 C11 O3 . . 124.33(15) ?
O2 C11 C10 . . 123.87(15) ?
O3 C11 C10 . . 111.81(14) ?
C13 C12 C17 . . 118.87(14) ?
C13 C12 N2 . . 120.50(14) ?
C17 C12 N2 . . 120.62(13) ?
C14 C13 C12 . . 120.51(15) ?
C14 C13 H13A . . 119.7 ?
C12 C13 H13A . . 119.7 ?
C13 C14 C15 . . 120.25(14) ?
C13 C14 H14A . . 119.9 ?
C15 C14 H14A . . 119.9 ?
O4 C15 C16 . . 124.11(15) ?
O4 C15 C14 . . 116.36(14) ?
C16 C15 C14 . . 119.51(14) ?
C17 C16 C15 . . 120.02(15) ?
C17 C16 H16A . . 120.0 ?
C15 C16 H16A . . 120.0 ?
C16 C17 C12 . . 120.76(14) ?
C16 C17 H17A . . 119.6 ?
C12 C17 H17A . . 119.6 ?
O4 C18 H18A . . 109.5 ?
O4 C18 H18B . . 109.5 ?
H18A C18 H18B . . 109.5 ?
O4 C18 H18C . . 109.5 ?
H18A C18 H18C . . 109.5 ?
H18B C18 H18C . . 109.5 ?
S1A C19A D19A . . 109.5 ?
S1A C19A D19B . . 109.5 ?
D19A C19A D19B . . 109.5 ?
S1A C19A D19C . . 109.5 ?
D19A C19A D19C . . 109.5 ?
D19B C19A D19C . . 109.5 ?
S1A C20A D20A . . 109.5 ?
S1A C20A D20B . . 109.5 ?
D20A C20A D20B . . 109.5 ?
S1A C20A D20C . . 109.5 ?
D20A C20A D20C . . 109.5 ?
D20B C20A D20C . . 109.5 ?
S1B C19B D19D . . 109.5 ?
S1B C19B D19E . . 109.5 ?
D19D C19B D19E . . 109.5 ?
S1B C19B D19F . . 109.5 ?
D19D C19B D19F . . 109.5 ?
D19E C19B D19F . . 109.5 ?
S1B C20B D20D . . 109.5 ?
S1B C20B D20E . . 109.5 ?
D20D C20B D20E . . 109.5 ?
S1B C20B D20F . . 109.5 ?
D20D C20B D20F . . 109.5 ?
D20E C20B D20F . . 109.5 ?

loop_
_geom_bond_atom_site_label_1
_geom_bond_atom_site_label_2
_geom_bond_site_symmetry_2
_geom_bond_distance
_geom_bond_publ_flag
S1A O6A . 1.5127(15) ?
S1A C20A . 1.769(3) ?
S1A C19A . 1.777(3) ?
S1B O6B . 1.515(12) ?
S1B C19B . 1.762(12) ?
S1B C20B . 1.774(13) ?
S5 C4A . 1.7407(17) ?
S5 C5A . 1.7434(18) ?
O1 C1 . 1.2288(19) ?
O2 C11 . 1.207(2) ?
O3 C11 . 1.322(2) ?
O3 H3 . 0.8400 ?
O4 C15 . 1.3692(19) ?
O4 C18 . 1.433(2) ?
O5A C4B . 1.338(3) ?
O5A H5A . 0.8400 ?
O5B C4C . 1.271(4) ?
O5B H5B . 0.8400 ?
N2 C1 . 1.362(2) ?
N2 C12 . 1.419(2) ?
N2 C3 . 1.479(2) ?
C1 C10A . 1.511(2) ?
C3A C4C . 1.521(2) ?
C3A C4B . 1.521(2) ?
C3A C10A . 1.521(2) ?
C3A C3 . 1.532(2) ?
C3A H3AA . 1.0000 ?
C3 H3A . 0.9900 ?
C3 H3B . 0.9900 ?
C4B C4A . 1.507(2) ?
C4B H4A . 1.0000 ?
C4C C4A . 1.507(2) ?
C4C H4B . 1.0000 ?
C4A C9B . 1.361(2) ?
C5A C6 . 1.396(3) ?
C5A C9A . 1.404(2) ?
C6 C7 . 1.375(3) ?
C6 H6A . 0.9500 ?
C7 C8 . 1.401(3) ?
C7 H7A . 0.9500 ?
C8 C9 . 1.386(2) ?
C8 H8A . 0.9500 ?
C9B C9A . 1.441(2) ?
C9B C10 . 1.507(2) ?
C9A C9 . 1.400(2) ?
C9 H9A . 0.9500 ?
C10A C10 . 1.526(2) ?
C10A H10A . 1.0000 ?
C10 C11 . 1.527(2) ?
C10 H10B . 1.0000 ?
C12 C13 . 1.392(2) ?
C12 C17 . 1.393(2) ?
C13 C14 . 1.385(2) ?
C13 H13A . 0.9500 ?
C14 C15 . 1.393(2) ?
C14 H14A . 0.9500 ?
C15 C16 . 1.388(2) ?
C16 C17 . 1.387(2) ?
C16 H16A . 0.9500 ?
C17 H17A . 0.9500 ?
C18 H18A . 0.9800 ?
C18 H18B . 0.9800 ?
C18 H18C . 0.9800 ?
C19A D19A . 0.9800 ?
C19A D19B . 0.9800 ?
C19A D19C . 0.9800 ?
C20A D20A . 0.9800 ?
C20A D20B . 0.9800 ?
C20A D20C . 0.9800 ?
C19B D19D . 0.9800 ?
C19B D19E . 0.9800 ?
C19B D19F . 0.9800 ?
C20B D20D . 0.9800 ?
C20B D20E . 0.9800 ?
C20B D20F . 0.9800 ?

loop_
_geom_hbond_atom_site_label_D
_geom_hbond_atom_site_label_H
_geom_hbond_atom_site_label_A
_geom_hbond_site_symmetry_A
_geom_hbond_distance_DH
_geom_hbond_distance_HA
_geom_hbond_distance_DA
_geom_hbond_angle_DHA
_geom_hbond_publ_flag
O3 H3 S1A . 0.8400 2.7200 3.4846(15) 152.00 yes
O3 H3 O6A . 0.8400 1.7200 2.563(2) 176.00 yes
O3 H3 O6B . 0.8400 2.0600 2.852(16) 158.00 yes
O5A H5A O1 4_576 0.8400 1.9600 2.763(2) 160.00 yes
C3A H3AA O2 . 1.0000 2.4900 3.202(2) 127.00 yes
C3 H3A O5B . 0.9900 2.5400 2.887(4) 100.00 yes
C6 H6A O6A 4_586 0.9500 2.4800 3.307(3) 145.00 yes
C14 H14A O4 3_656 0.9500 2.5400 3.445(2) 159.00 yes
C17 H17A O1 . 0.9500 2.3300 2.868(2) 116.00 yes
C17 H17A O5B 4_575 0.9500 2.4600 3.289(4) 146.00 yes
C18 H18C O5B 3_666 0.9800 2.4300 2.922(4) 110.00 yes
C20A D20A O6A 2_545 0.9800 2.4600 3.434(3) 173.00 yes
C20A D20A O6B 2_545 0.9800 1.8700 2.839(13) 168.00 yes

loop_
_geom_torsion_atom_site_label_1
_geom_torsion_atom_site_label_2
_geom_torsion_atom_site_label_3
_geom_torsion_atom_site_label_4
_geom_torsion_site_symmetry_1
_geom_torsion_site_symmetry_2
_geom_torsion_site_symmetry_3
_geom_torsion_site_symmetry_4
_geom_torsion
_geom_torsion_publ_flag
C12 N2 C1 O1 . . . . 3.3(3) ?
C3 N2 C1 O1 . . . . 175.30(16) ?
C12 N2 C1 C10A . . . . -174.00(13) ?
C3 N2 C1 C10A . . . . -1.96(18) ?
C1 N2 C3 C3A . . . . 23.14(17) ?
C12 N2 C3 C3A . . . . -164.58(14) ?
C4C C3A C3 N2 . . . . -154.00(15) ?
C4B C3A C3 N2 . . . . -154.00(15) ?
C10A C3A C3 N2 . . . . -33.89(15) ?
C10A C3A C4B O5A . . . . 172.66(17) ?
C3 C3A C4B O5A . . . . -70.7(2) ?
C10A C3A C4B C4A . . . . 50.03(19) ?
C3 C3A C4B C4A . . . . 166.67(15) ?
C10A C3A C4C O5B . . . . -78.8(2) ?
C3 C3A C4C O5B . . . . 37.8(3) ?
C10A C3A C4C C4A . . . . 50.03(19) ?
C3 C3A C4C C4A . . . . 166.67(15) ?
O5B C4C C4A C9B . . . . 107.8(3) ?
C3A C4C C4A C9B . . . . -19.0(3) ?
O5B C4C C4A S5 . . . . -70.3(3) ?
C3A C4C C4A S5 . . . . 162.82(13) ?
O5A C4B C4A C9B . . . . -147.8(2) ?
C3A C4B C4A C9B . . . . -19.0(3) ?
O5A C4B C4A S5 . . . . 34.0(2) ?
C3A C4B C4A S5 . . . . 162.82(13) ?
C5A S5 C4A C9B . . . . 0.01(15) ?
C5A S5 C4A C4C . . . . 178.43(16) ?
C5A S5 C4A C4B . . . . 178.43(16) ?
C4A S5 C5A C6 . . . . -179.43(19) ?
C4A S5 C5A C9A . . . . -0.33(14) ?
C9A C5A C6 C7 . . . . -0.2(3) ?
S5 C5A C6 C7 . . . . 178.84(16) ?
C5A C6 C7 C8 . . . . -0.9(3) ?
C6 C7 C8 C9 . . . . 1.4(3) ?
C4C C4A C9B C9A . . . . -178.00(17) ?
C4B C4A C9B C9A . . . . -178.00(17) ?
S5 C4A C9B C9A . . . . 0.3(2) ?
C4C C4A C9B C10 . . . . -0.4(3) ?
C4B C4A C9B C10 . . . . -0.4(3) ?
S5 C4A C9B C10 . . . . 177.93(13) ?
C6 C5A C9A C9 . . . . 0.8(3) ?
S5 C5A C9A C9 . . . . -178.38(13) ?
C6 C5A C9A C9B . . . . 179.71(17) ?
S5 C5A C9A C9B . . . . 0.55(19) ?
C4A C9B C9A C9 . . . . 178.24(17) ?
C10 C9B C9A C9 . . . . 0.6(3) ?
C4A C9B C9A C5A . . . . -0.6(2) ?
C10 C9B C9A C5A . . . . -178.18(15) ?
C7 C8 C9 C9A . . . . -0.8(3) ?
C5A C9A C9 C8 . . . . -0.3(2) ?
C9B C9A C9 C8 . . . . -179.02(17) ?
O1 C1 C10A C3A . . . . 162.34(16) ?
N2 C1 C10A C3A . . . . -20.34(16) ?
O1 C1 C10A C10 . . . . 35.5(2) ?
N2 C1 C10A C10 . . . . -147.14(14) ?
C4C C3A C10A C1 . . . . 160.51(13) ?
C4B C3A C10A C1 . . . . 160.51(13) ?
C3 C3A C10A C1 . . . . 33.35(15) ?
C4C C3A C10A C10 . . . . -69.78(17) ?
C4B C3A C10A C10 . . . . -69.78(17) ?
C3 C3A C10A C10 . . . . 163.06(13) ?
C4A C9B C10 C10A . . . . -12.4(2) ?
C9A C9B C10 C10A . . . . 165.01(14) ?
C4A C9B C10 C11 . . . . 111.08(18) ?
C9A C9B C10 C11 . . . . -71.54(19) ?
C1 C10A C10 C9B . . . . 168.32(13) ?
C3A C10A C10 C9B . . . . 46.52(17) ?
C1 C10A C10 C11 . . . . 45.88(19) ?
C3A C10A C10 C11 . . . . -75.93(17) ?
C9B C10 C11 O2 . . . . -57.9(2) ?
C10A C10 C11 O2 . . . . 62.1(2) ?
C9B C10 C11 O3 . . . . 122.07(15) ?
C10A C10 C11 O3 . . . . -117.90(15) ?
C1 N2 C12 C13 . . . . 152.25(16) ?
C3 N2 C12 C13 . . . . -19.0(2) ?
C1 N2 C12 C17 . . . . -28.8(2) ?
C3 N2 C12 C17 . . . . 159.92(15) ?
C17 C12 C13 C14 . . . . 1.0(2) ?
N2 C12 C13 C14 . . . . 179.89(15) ?
C12 C13 C14 C15 . . . . 1.6(2) ?
C18 O4 C15 C16 . . . . 4.1(2) ?
C18 O4 C15 C14 . . . . -177.49(15) ?
C13 C14 C15 O4 . . . . 178.70(15) ?
C13 C14 C15 C16 . . . . -2.8(2) ?
O4 C15 C16 C17 . . . . 179.86(15) ?
C14 C15 C16 C17 . . . . 1.5(2) ?
C15 C16 C17 C12 . . . . 1.1(2) ?
C13 C12 C17 C16 . . . . -2.3(2) ?
N2 C12 C17 C16 . . . . 178.78(15) ?
